data_4128931
loop_
_publ_author_name
'Chalkley, Matthew J.'
'Oyala, Paul H.'
'Peters, Jonas C.'

_publ_section_title
;
 Cp* Noninnocence Leads to a Remarkably Weak C-H Bond via Metallocene
 Protonation.
;
_journal_issue 11
_journal_name_full 'Journal of the American Chemical Society'
_journal_page_first 4721
_journal_page_last 4729
_journal_paper_doi 10.1021/jacs.9b00193
_journal_volume 141
_journal_year 2019
_chemical_formula_moiety 'C20 H31 Co'
_chemical_formula_sum 'C20 H31 Co'
_chemical_formula_weight 330.38
_space_group_crystal_system monoclinic
_space_group_IT_number 14
_space_group_name_Hall '-P 2yn'
_space_group_name_H-M_alt 'P 1 21/n 1'
_atom_sites_solution_hydrogens mixed
_atom_sites_solution_primary dual
_audit_creation_date 2018-02-13
_audit_creation_method
;
Olex2 1.2
(compiled 2017.08.10 svn.r3458 for OlexSys, GUI svn.r5381)
;
_cell_angle_alpha 90
_cell_angle_beta 93.611(2)
_cell_angle_gamma 90
_cell_formula_units_Z 2
_cell_length_a 8.0700(6)
_cell_length_b 8.4605(6)
_cell_length_c 12.8684(10)
_cell_measurement_reflns_used 9873
_cell_measurement_temperature 100(2)
_cell_measurement_theta_max 40.10
_cell_measurement_theta_min 2.88
_cell_volume 876.86(11)
_computing_cell_refinement 'SAINT v8.37A (Bruker, 2015)'
_computing_data_reduction 'SAINT v8.37A (Bruker, 2015)'
_computing_molecular_graphics 'Olex2 (Dolomanov et al., 2009)'
_computing_publication_material 'Olex2 (Dolomanov et al., 2009)'
_computing_structure_refinement 'ShelXL (Sheldrick, 2015)'
_computing_structure_solution 'XT (Sheldrick, 2015)'
_diffrn_ambient_temperature 100.01
_diffrn_measured_fraction_theta_full 0.999
_diffrn_measured_fraction_theta_max 0.981
_diffrn_measurement_device_type 'Bruker APEX-II CCD'
_diffrn_measurement_method '\f and \w scans'
_diffrn_radiation_type MoK\a
_diffrn_radiation_wavelength 0.71073
_diffrn_reflns_av_R_equivalents 0.0838
_diffrn_reflns_av_unetI/netI 0.0611
_diffrn_reflns_Laue_measured_fraction_full 0.999
_diffrn_reflns_Laue_measured_fraction_max 0.981
_diffrn_reflns_limit_h_max 14
_diffrn_reflns_limit_h_min -14
_diffrn_reflns_limit_k_max 15
_diffrn_reflns_limit_k_min -15
_diffrn_reflns_limit_l_max 23
_diffrn_reflns_limit_l_min -23
_diffrn_reflns_number 37729
_diffrn_reflns_point_group_measured_fraction_full 0.999
_diffrn_reflns_point_group_measured_fraction_max 0.981
_diffrn_reflns_theta_full 25.242
_diffrn_reflns_theta_max 40.836
_diffrn_reflns_theta_min 2.899
_exptl_absorpt_coefficient_mu 0.971
_exptl_absorpt_correction_T_max 0.7480
_exptl_absorpt_correction_T_min 0.6950
_exptl_absorpt_correction_type multi-scan
_exptl_absorpt_process_details
'SADABS-2016/2 (Bruker,2016/2) was used for absorption correction. wR2(int) was 0.0645 before and 0.0512 after correction. The Ratio of minimum to maximum transmission is 0.9291. The \l/2 correction factor is Not present.'
_exptl_crystal_colour 'clear orange'
_exptl_crystal_colour_lustre clear
_exptl_crystal_colour_primary orange
_exptl_crystal_density_diffrn 1.251
_exptl_crystal_description block
_exptl_crystal_F_000 356
_exptl_crystal_size_max 0.27
_exptl_crystal_size_mid 0.22
_exptl_crystal_size_min 0.12
_refine_diff_density_max 0.650
_refine_diff_density_min -0.372
_refine_diff_density_rms 0.084
_refine_ls_extinction_method none
_refine_ls_goodness_of_fit_ref 1.016
_refine_ls_hydrogen_treatment mixed
_refine_ls_matrix_type full
_refine_ls_number_parameters 115
_refine_ls_number_reflns 5620
_refine_ls_number_restraints 0
_refine_ls_restrained_S_all 1.016
_refine_ls_R_factor_all 0.0800
_refine_ls_R_factor_gt 0.0382
_refine_ls_shift/su_max 0.000
_refine_ls_shift/su_mean 0.000
_refine_ls_structure_factor_coef Fsqd
_refine_ls_weighting_details 'w=1/[\s^2^(Fo^2^)+(0.0339P)^2^+0.1403P] where P=(Fo^2^+2Fc^2^)/3'
_refine_ls_weighting_scheme calc
_refine_ls_wR_factor_gt 0.0732
_refine_ls_wR_factor_ref 0.0832
_reflns_Friedel_coverage 0.000
_reflns_number_gt 3938
_reflns_number_total 5620
_reflns_threshold_expression 'I > 2\s(I)'
_cod_data_source_file ja9b00193_si_002.cif
_cod_data_source_block p17300
_cod_database_code 4128931
_shelx_shelxl_version_number 2016/4
_shelx_space_group_comment
;
The symmetry employed for this shelxl refinement is uniquely defined
by the following loop, which should always be used as a source of
symmetry information in preference to the above space-group names.
They are only intended as comments.
;
_olex2_refinement_description
;
1. Fixed Uiso
 At 1.5 times of:
  All C(H,H,H) groups, All C(H,H,H,H,H,H) groups
2. Others
 Fixed Sof: H6AB(0.5) H6AC(0.5) H6AA(0.5) H6BF(0.5) H6BE(0.5) H6BD(0.5)
 C1A(0.5) C1B(0.5) H1A(0.5)
3.a Idealised Me refined as rotating group:
 C8(H8A,H8B,H8C), C7(H7A,H7B,H7C), C9(H9A,H9B,H9C), C10(H10A,H10B,H10C),
 C6(H6AB,H6AC,H6AA), C6(H6BF,H6BE,H6BD)
;
_olex2_submission_special_instructions 'No special instructions were received'

loop_
_space_group_symop_operation_xyz
'x, y, z'
'-x+1/2, y+1/2, -z+1/2'
'-x, -y, -z'
'x-1/2, -y-1/2, z-1/2'

loop_
_atom_site_label
_atom_site_type_symbol
_atom_site_fract_x
_atom_site_fract_y
_atom_site_fract_z
_atom_site_U_iso_or_equiv
_atom_site_adp_type
_atom_site_occupancy
_atom_site_site_symmetry_order
_atom_site_calc_flag
_atom_site_refinement_flags_posn
_atom_site_refinement_flags_adp
_atom_site_refinement_flags_occupancy
_atom_site_disorder_assembly
_atom_site_disorder_group
Co1 Co 0.500000 0.500000 0.500000 0.01148(4) Uani 1 2 d S T P C .
C2 C 0.59908(11) 0.35966(10) 0.38918(7) 0.01377(13) Uani 1 1 d . . . . .
C4 C 0.75133(9) 0.50055(11) 0.51596(6) 0.01300(12) Uani 1 1 d . . . . .
C3 C 0.69114(10) 0.34634(10) 0.48831(7) 0.01294(13) Uani 1 1 d . . . . .
C5 C 0.69655(10) 0.60551(10) 0.43287(7) 0.01436(14) Uani 1 1 d . . . . .
C8 C 0.72438(13) 0.19664(12) 0.54808(9) 0.02144(18) Uani 1 1 d . . . . .
H8A H 0.743342 0.221185 0.622302 0.032 Uiso 1 1 calc GR . . . .
H8B H 0.822992 0.144822 0.523173 0.032 Uiso 1 1 calc GR . . . .
H8C H 0.628549 0.125924 0.537884 0.032 Uiso 1 1 calc GR . . . .
C7 C 0.51733(13) 0.22485(12) 0.33075(9) 0.02064(17) Uani 1 1 d . . . . .
H7A H 0.479452 0.146718 0.380228 0.031 Uiso 1 1 calc GR . . . .
H7B H 0.597011 0.175401 0.286400 0.031 Uiso 1 1 calc GR . . . .
H7C H 0.421985 0.264145 0.287340 0.031 Uiso 1 1 calc GR . . . .
C9 C 0.85866(12) 0.54421(14) 0.61079(9) 0.02079(18) Uani 1 1 d . . . . .
H9A H 0.833469 0.652607 0.631514 0.031 Uiso 1 1 calc GR . . . .
H9B H 0.975731 0.536981 0.595192 0.031 Uiso 1 1 calc GR . . . .
H9C H 0.837031 0.471608 0.667706 0.031 Uiso 1 1 calc GR . . . .
C10 C 0.73935(14) 0.77761(12) 0.42918(10) 0.0243(2) Uani 1 1 d . . . . .
H10A H 0.654581 0.833508 0.385401 0.036 Uiso 1 1 calc GR . . . .
H10B H 0.847758 0.790479 0.399931 0.036 Uiso 1 1 calc GR . . . .
H10C H 0.743698 0.821447 0.499789 0.036 Uiso 1 1 calc GR . . . .
C6 C 0.53486(13) 0.58152(14) 0.25292(8) 0.02226(18) Uani 1 1 d . . . . .
H6AB H 0.431980 0.612680 0.283983 0.033 Uiso 0.5 1 calc GR . . A 1
H6AC H 0.509206 0.506245 0.196298 0.033 Uiso 0.5 1 calc GR . . A 1
H6AA H 0.588237 0.675275 0.225286 0.033 Uiso 0.5 1 calc GR . . A 1
H6BF H 0.431414 0.524144 0.235249 0.033 Uiso 0.5 1 calc GR . . B 2
H6BE H 0.611829 0.565507 0.197922 0.033 Uiso 0.5 1 calc GR . . B 2
H6BD H 0.510920 0.694535 0.259364 0.033 Uiso 0.5 1 calc GR . . B 2
C1A C 0.6523(3) 0.5040(3) 0.33605(18) 0.0140(3) Uani 0.5 1 d . . . C 1
C1B C 0.6113(3) 0.5215(3) 0.35325(19) 0.0131(4) Uani 0.5 1 d . . . C 2
H1A H 0.752(4) 0.479(3) 0.298(2) 0.018(7) Uiso 0.5 1 d . . . D 1

loop_
_atom_site_aniso_label
_atom_site_aniso_U_11
_atom_site_aniso_U_22
_atom_site_aniso_U_33
_atom_site_aniso_U_23
_atom_site_aniso_U_13
_atom_site_aniso_U_12
Co1 0.00767(6) 0.01121(6) 0.01555(7) -0.00459(7) 0.00066(4) 0.00000(6)
C2 0.0157(3) 0.0124(3) 0.0129(3) -0.0025(3) -0.0011(3) 0.0010(3)
C4 0.0102(2) 0.0144(3) 0.0142(3) -0.0025(3) -0.0014(2) 0.0007(3)
C3 0.0128(3) 0.0119(3) 0.0140(3) -0.0012(3) -0.0010(2) 0.0036(2)
C5 0.0144(3) 0.0128(3) 0.0161(4) 0.0002(3) 0.0029(3) 0.0005(3)
C8 0.0259(4) 0.0143(4) 0.0234(5) 0.0023(3) -0.0036(3) 0.0073(3)
C7 0.0236(4) 0.0178(4) 0.0201(4) -0.0080(3) -0.0019(3) -0.0006(3)
C9 0.0149(3) 0.0270(4) 0.0197(4) -0.0058(4) -0.0055(3) 0.0001(3)
C10 0.0294(5) 0.0145(4) 0.0297(6) 0.0004(4) 0.0080(4) -0.0036(3)
C6 0.0251(4) 0.0276(5) 0.0139(4) 0.0038(4) -0.0002(3) 0.0061(4)
C1A 0.0153(9) 0.0155(7) 0.0112(8) 0.0008(8) 0.0009(6) 0.0008(9)
C1B 0.0132(9) 0.0156(9) 0.0108(9) 0.0003(6) 0.0033(6) 0.0034(6)

loop_
_atom_type_symbol
_atom_type_description
_atom_type_scat_dispersion_real
_atom_type_scat_dispersion_imag
_atom_type_scat_source
C C 0.0033 0.0016 'International Tables Vol C Tables 4.2.6.8 and 6.1.1.4'
H H 0.0000 0.0000 'International Tables Vol C Tables 4.2.6.8 and 6.1.1.4'
Co Co 0.3494 0.9721 'International Tables Vol C Tables 4.2.6.8 and 6.1.1.4'

loop_
_geom_angle_atom_site_label_1
_geom_angle_atom_site_label_2
_geom_angle_atom_site_label_3
_geom_angle
_geom_angle_site_symmetry_1
_geom_angle_site_symmetry_3
C2 Co1 C2 180.0 3_666 .
C2 Co1 C5 112.62(4) 3_666 .
C2 Co1 C5 67.38(4) . .
C2 Co1 C5 67.38(4) 3_666 3_666
C2 Co1 C5 112.62(4) . 3_666
C2 Co1 C1A 36.05(7) . .
C2 Co1 C1A 36.06(7) 3_666 3_666
C2 Co1 C1A 143.95(7) 3_666 .
C2 Co1 C1A 143.95(7) . 3_666
C2 Co1 C1B 40.28(7) . .
C2 Co1 C1B 139.72(7) . 3_666
C2 Co1 C1B 40.28(7) 3_666 3_666
C2 Co1 C1B 139.72(7) 3_666 .
C4 Co1 C2 68.96(3) 3_666 3_666
C4 Co1 C2 111.04(3) 3_666 .
C4 Co1 C2 68.96(3) . .
C4 Co1 C2 111.04(3) . 3_666
C4 Co1 C4 180.0 3_666 .
C4 Co1 C3 41.27(4) 3_666 3_666
C4 Co1 C3 138.73(4) 3_666 .
C4 Co1 C3 41.27(4) . .
C4 Co1 C3 138.73(4) . 3_666
C4 Co1 C5 138.77(4) 3_666 .
C4 Co1 C5 41.23(4) 3_666 3_666
C4 Co1 C5 138.77(4) . 3_666
C4 Co1 C5 41.23(4) . .
C4 Co1 C1A 117.09(6) 3_666 .
C4 Co1 C1A 117.09(6) . 3_666
C1Aa Co1 C1A 180.0 . 3_666
C1Bb Co1 C1B 180.0 . 3_666
Co1 C1Aa H1A 150.1(18) . .
C1Bb C2 Co1 73.32(9) . .
C1Aa C2 Co1 88.91(10) . .
C1Bb C2 C7 126.58(13) . .
C1Aa C2 C7 121.98(12) . .
C1Aa C5 Co1 87.25(10) . .
C1Bb C5 Co1 74.28(10) . .
C1Bb C5 C4 110.27(12) . .
C1Bb C5 C10 125.24(13) . .
C1Aa C6 H6AB 109.5 . .
H6ABa C6 H6AC 109.5 . .
C1Aa C6 H6AC 109.5 . .
C1Aa C6 H6AA 109.5 . .
H6ABa C6 H6AA 109.5 . .
H6ACa C6 H6AA 109.5 . .
C1Bb C6 H6BF 109.5 . .
C1Bb C6 H6BE 109.5 . .
H6BFb C6 H6BE 109.5 . .
C1Bb C6 H6BD 109.5 . .
H6BFb C6 H6BD 109.5 . .
H6BEb C6 H6BD 109.5 . .
C2 C1Bb Co1 66.40(9) . .
C2 C1Aa Co1 55.04(8) . .
C2 C1Aa C5 98.42(14) . .
C2 C1Bb C6 124.56(18) . .
C2 C1Aa C6 119.49(17) . .
C2 C1Aa H1A 108.8(15) . .
C4 Co1 C1A 62.91(6) 3_666 3_666
C4 Co1 C1A 62.91(6) . .
C4 Co1 C1B 67.53(7) 3_666 3_666
C4 Co1 C1B 67.53(7) . .
C4 Co1 C1B 112.47(7) 3_666 .
C4 Co1 C1B 112.47(7) . 3_666
C3 Co1 C2 41.25(4) 3_666 3_666
C3 Co1 C2 138.74(4) 3_666 .
C3 Co1 C2 41.26(4) . .
C3 Co1 C2 138.75(4) . 3_666
C3 Co1 C3 180.00(4) 3_666 .
C3 Co1 C5 68.73(4) 3_666 3_666
C3 Co1 C5 111.27(4) . 3_666
C3 Co1 C5 111.27(4) 3_666 .
C3 Co1 C5 68.73(4) . .
C3 Co1 C1A 62.05(6) . .
C3 Co1 C1A 62.05(6) 3_666 3_666
C3 Co1 C1A 117.95(6) . 3_666
C3 Co1 C1A 117.95(6) 3_666 .
C3 Co1 C1B 68.14(7) 3_666 3_666
C3 Co1 C1B 68.14(7) . .
C3 Co1 C1B 111.86(7) . 3_666
C3 Co1 C1B 111.86(7) 3_666 .
C5 Co1 C5 180.0 3_666 .
C5 Co1 C1A 142.26(6) . 3_666
C5 Co1 C1A 37.74(6) . .
C5 Co1 C1A 37.74(6) 3_666 3_666
C5 Co1 C1A 142.26(6) 3_666 .
C5 Co1 C1B 38.59(7) 3_666 3_666
C5 Co1 C1B 38.60(7) . .
C5 Co1 C1B 141.40(7) . 3_666
C5 Co1 C1B 141.41(7) 3_666 .
C3 C2 Co1 68.41(5) . .
C3 C2 C7 124.90(8) . .
C3 C2 C1A 109.03(11) . .
C3 C2 C1B 108.35(12) . .
C7 C2 Co1 127.62(6) . .
C3 C4 Co1 69.53(4) . .
C3 C4 C5 107.15(7) . .
C3 C4 C9 126.73(9) . .
C5 C4 Co1 70.55(5) . .
C5 C4 C9 126.05(9) . .
C9 C4 Co1 127.39(6) . .
C2 C3 Co1 70.33(5) . .
C2 C3 C8 125.96(8) . .
C4 C3 Co1 69.20(4) . .
C4 C3 C2 107.30(8) . .
C4 C3 C8 126.67(9) . .
C8 C3 Co1 128.03(7) . .
C4 C5 Co1 68.21(4) . .
C4 C5 C10 124.28(9) . .
C4 C5 C1A 107.60(12) . .
C5 C1Aa Co1 55.01(8) . .
C10 C5 Co1 128.36(6) . .
C5 C1Bb Co1 67.13(10) . .
C5 C1Bb C2 106.71(17) . .
C5 C1Bb C6 128.61(19) . .
C5 C1Aa H1A 111.1(18) . .
C10 C5 C1A 124.05(13) . .
C3 C8 H8A 109.5 . .
C3 C8 H8B 109.5 . .
C3 C8 H8C 109.5 . .
H8A C8 H8B 109.5 . .
H8A C8 H8C 109.5 . .
H8B C8 H8C 109.5 . .
C2 C7 H7A 109.5 . .
C2 C7 H7B 109.5 . .
C2 C7 H7C 109.5 . .
H7A C7 H7B 109.5 . .
H7A C7 H7C 109.5 . .
H7B C7 H7C 109.5 . .
C4 C9 H9A 109.5 . .
C4 C9 H9B 109.5 . .
C4 C9 H9C 109.5 . .
H9A C9 H9B 109.5 . .
H9A C9 H9C 109.5 . .
H9B C9 H9C 109.5 . .
C5 C10 H10A 109.5 . .
C5 C10 H10B 109.5 . .
C5 C10 H10C 109.5 . .
H10A C10 H10B 109.5 . .
H10A C10 H10C 109.5 . .
H10B C10 H10C 109.5 . .
C6 C1Bb Co1 128.28(14) . .
C6 C1Aa Co1 106.18(12) . .
C6 C1Aa C5 115.38(18) . .
C6 C1Aa H1A 103.7(18) . .

loop_
_geom_bond_atom_site_label_1
_geom_bond_atom_site_label_2
_geom_bond_distance
_geom_bond_site_symmetry_2
Co1 C2 2.0558(8) .
Co1 C2 2.0558(8) 3_666
Co1 C4 2.0257(7) .
Co1 C4 2.0257(7) 3_666
Co1 C3 2.0300(8) 3_666
Co1 C3 2.0301(8) .
Co1 C5 2.0571(8) .
Co1 C5 2.0571(8) 3_666
Co1 C1A 2.508(2) 3_666
Co1 C1A 2.508(2) .
Co1 C1B 2.149(2) 3_666
Co1 C1B 2.149(2) .
C1Aa H1A 0.99(3) .
C2 C3 1.4396(13) .
C2 C7 1.4964(13) .
C2 C1A 1.476(3) .
C2 C1B 1.451(3) .
C4 C3 1.4294(13) .
C4 C5 1.4380(13) .
C4 C9 1.4975(13) .
C3 C8 1.4972(13) .
C5 C10 1.4979(14) .
C5 C1A 1.537(3) .
C5 C1B 1.393(3) .
C8 H8A 0.9800 .
C8 H8B 0.9800 .
C8 H8C 0.9800 .
C7 H7A 0.9800 .
C7 H7B 0.9800 .
C7 H7C 0.9800 .
C9 H9A 0.9800 .
C9 H9B 0.9800 .
C9 H9C 0.9800 .
C10 H10A 0.9800 .
C10 H10B 0.9800 .
C10 H10C 0.9800 .
C6 H6AB 0.9800 .
C6 H6AC 0.9800 .
C6 H6AA 0.9800 .
C6 H6BF 0.9800 .
C6 H6BE 0.9800 .
C6 H6BD 0.9800 .
C6 C1A 1.532(3) .
C6 C1B 1.485(3) .
